data_1526467
loop_
_publ_author_name
'Jacobs, H.'
'Stahl, R.'

_publ_section_title
;
 Neubestimmung der Kristallstrukturen der Hexahydroxometallate Na2 Sn (O
 H)6, K2 Sn (O H)6 und K2 Pb (O H)6
;
_journal_name_full 'Zeitschrift fuer Anorganische und Allgemeine Chemie'
_journal_page_first 1863
_journal_page_last 1866
_journal_volume 626
_journal_year 2000
_chemical_formula_sum 'H6 Na2 O6 Sn'
_chemical_name_systematic 'Na2 (Sn (O H)6)'
_space_group_IT_number 148
_symmetry_space_group_name_Hall '-R 3'
_symmetry_space_group_name_H-M 'R -3 :H'
_cell_angle_alpha 90
_cell_angle_beta 90
_cell_angle_gamma 120
_cell_formula_units_Z 3
_cell_length_a 5.951
_cell_length_b 5.951
_cell_length_c 14.191
_cell_volume 435.235
_citation_journal_id_ASTM ZAACAB
_cod_data_source_file Jacobs_ZAACAB_2000_756.cif
_cod_data_source_block H6Na2O6Sn1
_cod_original_cell_volume 435.2347
_cod_original_formula_sum 'H6 Na2 O6 Sn1'
_cod_database_code 1526467

loop_
_symmetry_equiv_pos_as_xyz
x,y,z
-y,x-y,z
-x+y,-x,z
-x,-y,-z
y,-x+y,-z
x-y,x,-z
x+2/3,y+1/3,z+1/3
-y+2/3,x-y+1/3,z+1/3
-x+y+2/3,-x+1/3,z+1/3
-x+2/3,-y+1/3,-z+1/3
y+2/3,-x+y+1/3,-z+1/3
x-y+2/3,x+1/3,-z+1/3
x+1/3,y+2/3,z+2/3
-y+1/3,x-y+2/3,z+2/3
-x+y+1/3,-x+2/3,z+2/3
-x+1/3,-y+2/3,-z+2/3
y+1/3,-x+y+2/3,-z+2/3
x-y+1/3,x+2/3,-z+2/3

loop_
_atom_site_label
_atom_site_type_symbol
_atom_site_fract_x
_atom_site_fract_y
_atom_site_fract_z
_atom_site_occupancy
_atom_site_U_iso_or_equiv
Na1 Na+1 0 0 0.3322 1 0.0
H1 H+1 0.27 0.29 0.129 1 0.0
Sn1 Sn+4 0 0 0 1 0.0
O1 O-2 0.2887 0.2919 0.0805 1 0.0
